data_4313861
loop_
_publ_author_name
'Louis S. Hegedus'
'Michael J. Sundermann'
'Peter K. Dorhout'

_publ_section_title
;
 Synthesis, Complexation, and Coordination Oligomerization of
 1,8-Pyrazine-Capped 5,12-Dioxocyclams
;
_journal_name_full 'Inorganic Chemistry'
_journal_page_first 4346
_journal_page_last 4354
_journal_paper_doi 10.1021/ic030090j
_journal_volume 42
_journal_year 2003
_chemical_formula_sum 'C25 H41 B2 Cu F8 N6 O5'
_chemical_formula_weight 742.80
_chemical_name_common 'Copper Trimer'
_space_group_IT_number 14
_symmetry_cell_setting monoclinic
_symmetry_space_group_name_Hall '-P 2ybc'
_symmetry_space_group_name_H-M 'P 1 21/c 1'
_atom_sites_solution_hydrogens geom
_atom_sites_solution_primary direct
_atom_sites_solution_secondary difmap
_audit_creation_method SHELXL-97
_cell_angle_alpha 90.00
_cell_angle_beta 97.366(3)
_cell_angle_gamma 90.00
_cell_formula_units_Z 4
_cell_length_a 11.2129(16)
_cell_length_b 13.640(2)
_cell_length_c 21.933(3)
_cell_measurement_reflns_used 4788
_cell_measurement_temperature 298(2)
_cell_measurement_theta_max 23.29
_cell_measurement_theta_min 3.13
_cell_volume 3326.8(8)
_computing_cell_refinement 'Bruker SMART'
_computing_data_collection 'Bruker SMART'
_computing_data_reduction 'Bruker SHELXTL'
_computing_molecular_graphics 'Bruker SHELXTL'
_computing_publication_material 'Bruker SHELXTL'
_computing_structure_refinement 'SHELXL-97 (Sheldrick, 1997)'
_computing_structure_solution 'SHELXS-97 (Sheldrick, 1990)'
_diffrn_ambient_temperature 298(2)
_diffrn_measured_fraction_theta_full 0.998
_diffrn_measured_fraction_theta_max 0.998
_diffrn_measurement_device_type 'CCD area detector'
_diffrn_measurement_method 'phi and omega scans'
_diffrn_radiation_monochromator graphite
_diffrn_radiation_source 'fine-focus sealed tube'
_diffrn_radiation_type MoK\a
_diffrn_radiation_wavelength 0.71073
_diffrn_reflns_av_R_equivalents 0.0343
_diffrn_reflns_av_sigmaI/netI 0.0333
_diffrn_reflns_limit_h_max 12
_diffrn_reflns_limit_h_min -12
_diffrn_reflns_limit_k_max 15
_diffrn_reflns_limit_k_min -15
_diffrn_reflns_limit_l_max 24
_diffrn_reflns_limit_l_min -24
_diffrn_reflns_number 20715
_diffrn_reflns_theta_full 23.29
_diffrn_reflns_theta_max 23.29
_diffrn_reflns_theta_min 3.13
_exptl_absorpt_coefficient_mu 0.745
_exptl_absorpt_correction_type SADABS
_exptl_crystal_colour 'clear brigh'
_exptl_crystal_density_diffrn 1.483
_exptl_crystal_density_method 'not measured'
_exptl_crystal_description plates
_exptl_crystal_F_000 1536
_exptl_crystal_size_max 0.18
_exptl_crystal_size_mid 0.30
_exptl_crystal_size_min 0.40
_refine_diff_density_max 0.493
_refine_diff_density_min -0.350
_refine_diff_density_rms 0.057
_refine_ls_extinction_method none
_refine_ls_goodness_of_fit_ref 1.042
_refine_ls_hydrogen_treatment mixed
_refine_ls_matrix_type full
_refine_ls_number_parameters 488
_refine_ls_number_reflns 4788
_refine_ls_number_restraints 0
_refine_ls_restrained_S_all 1.042
_refine_ls_R_factor_all 0.0561
_refine_ls_R_factor_gt 0.0426
_refine_ls_shift/su_max 0.218
_refine_ls_shift/su_mean 0.007
_refine_ls_structure_factor_coef Fsqd
_refine_ls_weighting_details 'calc w=1/[\s^2^(Fo^2^)+(0.0708P)^2^+0.9906P] where P=(Fo^2^+2Fc^2^)/3'
_refine_ls_weighting_scheme calc
_refine_ls_wR_factor_gt 0.1106
_refine_ls_wR_factor_ref 0.1171
_reflns_number_gt 3911
_reflns_number_total 4788
_reflns_threshold_expression >2sigma(I)
_cod_data_source_file ic030090j_2.cif
_cod_data_source_block Complex6a
_cod_depositor_comments
;
The following automatic conversions were performed:

'_symmetry_cell_setting' value 'Monoclinic' changed to 'monoclinic'
according to the built-in table from CIF Core dictionary named
'cif_core.dic' version 2.4.1 from 2010-06-29.

Automatic conversion script
Id: cif_fix_values 1646 2011-03-28 12:23:43Z adriana 
;
_cod_database_code 4313861

loop_
_symmetry_equiv_pos_as_xyz
'x, y, z'
'-x, y+1/2, -z+1/2'
'-x, -y, -z'
'x, -y-1/2, z-1/2'

loop_
_atom_site_label
_atom_site_type_symbol
_atom_site_fract_x
_atom_site_fract_y
_atom_site_fract_z
_atom_site_U_iso_or_equiv
_atom_site_adp_type
_atom_site_occupancy
_atom_site_symmetry_multiplicity
_atom_site_calc_flag
_atom_site_refinement_flags
_atom_site_disorder_assembly
_atom_site_disorder_group
B1 B 0.2564(5) 0.4917(5) 0.0632(3) 0.0745(17) Uani 1 1 d . . .
B2 B 0.3069(6) 0.0442(5) 0.1955(3) 0.0753(17) Uani 1 1 d . . .
C1 C 1.1507(4) 0.2780(4) 0.2595(2) 0.0714(13) Uani 1 1 d . . .
H1A H 1.1464 0.2872 0.3025 0.107 Uiso 1 1 calc R A 1
H1B H 1.2122 0.3195 0.2469 0.107 Uiso 1 1 calc R A 1
H1C H 1.1695 0.2107 0.2520 0.107 Uiso 1 1 calc R A 1
C2 C 1.0293(3) 0.3042(3) 0.22274(18) 0.0505(10) Uani 1 1 d . . .
C3 C 1.0402(3) 0.2884(3) 0.15455(17) 0.0484(10) Uani 1 1 d . . .
H3A H 1.1135 0.3200 0.1456 0.058 Uiso 1 1 calc R B 1
H3B H 1.0493 0.2187 0.1479 0.058 Uiso 1 1 calc R B 1
C4 C 0.9393(3) 0.2702(3) 0.04933(17) 0.0466(9) Uani 1 1 d . . .
H4A H 1.0221 0.2561 0.0439 0.056 Uiso 1 1 calc R C 1
H4B H 0.9070 0.3132 0.0161 0.056 Uiso 1 1 calc R C 1
C5 C 0.8680(3) 0.1735(3) 0.04327(16) 0.0421(9) Uani 1 1 d . . .
C6 C 0.9245(4) 0.0891(3) 0.0819(2) 0.0580(11) Uani 1 1 d . . .
H6A H 0.8740 0.0323 0.0755 0.087 Uiso 1 1 calc R D 1
H6B H 0.9332 0.1071 0.1246 0.087 Uiso 1 1 calc R D 1
H6C H 1.0022 0.0746 0.0701 0.087 Uiso 1 1 calc R D 1
C7 C 0.8584(4) 0.1480(4) -0.02529(18) 0.0627(12) Uani 1 1 d . . .
H7A H 0.8148 0.0877 -0.0328 0.094 Uiso 1 1 calc R E 1
H7B H 0.9376 0.1407 -0.0369 0.094 Uiso 1 1 calc R E 1
H7C H 0.8168 0.1995 -0.0490 0.094 Uiso 1 1 calc R E 1
C8 C 0.6521(3) 0.1487(3) 0.04593(15) 0.0388(8) Uani 1 1 d . . .
C9 C 0.5311(3) 0.2012(2) 0.05186(16) 0.0396(8) Uani 1 1 d . . .
C10 C 0.5181(4) 0.2830(3) 0.00445(18) 0.0528(10) Uani 1 1 d . . .
H10A H 0.5311 0.2572 -0.0349 0.079 Uiso 1 1 calc R F 1
H10B H 0.5764 0.3333 0.0165 0.079 Uiso 1 1 calc R F 1
H10C H 0.4387 0.3103 0.0018 0.079 Uiso 1 1 calc R F 1
C11 C 0.3153(3) 0.1559(3) 0.0233(2) 0.0596(11) Uani 1 1 d . . .
H11A H 0.3045 0.2166 0.0441 0.089 Uiso 1 1 calc R G 1
H11B H 0.2646 0.1065 0.0377 0.089 Uiso 1 1 calc R G 1
H11C H 0.2944 0.1646 -0.0201 0.089 Uiso 1 1 calc R G 1
C12 C 0.5126(3) 0.2292(3) 0.11776(17) 0.0491(10) Uani 1 1 d . . .
H12A H 0.4533 0.1999 0.1376 0.059 Uiso 1 1 calc R H 1
C13 C 0.6032(4) 0.2937(3) 0.21733(17) 0.0532(10) Uani 1 1 d . . .
H13A H 0.5281 0.2657 0.2267 0.064 Uiso 1 1 calc R I 1
H13B H 0.6109 0.3581 0.2362 0.064 Uiso 1 1 calc R I 1
C14 C 0.7061(4) 0.2298(3) 0.24716(17) 0.0516(10) Uani 1 1 d . . .
C15 C 0.7070(5) 0.2357(4) 0.31762(18) 0.0770(14) Uani 1 1 d . . .
H15A H 0.7126 0.3031 0.3304 0.116 Uiso 1 1 calc R J 1
H15B H 0.7749 0.2001 0.3376 0.116 Uiso 1 1 calc R J 1
H15C H 0.6342 0.2077 0.3286 0.116 Uiso 1 1 calc R J 1
C16 C 0.6968(4) 0.1232(3) 0.2268(2) 0.0637(12) Uani 1 1 d . . .
H16A H 0.6953 0.1197 0.1830 0.096 Uiso 1 1 calc R K 1
H16B H 0.6243 0.0952 0.2382 0.096 Uiso 1 1 calc R K 1
H16C H 0.7649 0.0875 0.2464 0.096 Uiso 1 1 calc R K 1
C17 C 0.9305(4) 0.2372(3) 0.24052(17) 0.0520(10) Uani 1 1 d . . .
C18 C 0.9549(4) 0.4346(3) 0.0999(2) 0.0544(10) Uani 1 1 d . . .
H18A H 1.0231 0.4575 0.1280 0.065 Uiso 1 1 calc R L 1
H18B H 0.9723 0.4465 0.0584 0.065 Uiso 1 1 calc R L 1
C19 C 0.8458(4) 0.4917(3) 0.11065(18) 0.0484(10) Uani 1 1 d . . .
C20 C 0.8333(5) 0.5924(3) 0.1069(2) 0.0689(13) Uani 1 1 d . . .
H20A H 0.8987 0.6306 0.0997 0.083 Uiso 1 1 calc R M 1
C21 C 0.6362(5) 0.5805(3) 0.1232(2) 0.0654(12) Uani 1 1 d . . .
H21A H 0.5630 0.6105 0.1271 0.078 Uiso 1 1 calc R N 1
C22 C 0.6454(4) 0.4805(3) 0.12773(17) 0.0467(10) Uani 1 1 d . . .
C23 C 0.5453(3) 0.4073(3) 0.13266(19) 0.0539(10) Uani 1 1 d . . .
H23A H 0.4976 0.4289 0.1640 0.065 Uiso 1 1 calc R O 1
H23B H 0.4932 0.4045 0.0938 0.065 Uiso 1 1 calc R O 1
C24 C 1.0114(4) 0.4398(4) 0.2915(2) 0.0764(14) Uani 1 1 d . . .
H24A H 0.9873 0.5073 0.2920 0.115 Uiso 1 1 calc R P 1
H24B H 1.0943 0.4341 0.3086 0.115 Uiso 1 1 calc R P 1
H24C H 0.9626 0.4017 0.3155 0.115 Uiso 1 1 calc R P 1
C25 C 0.6145(5) -0.1091(4) 0.1371(2) 0.0868(16) Uani 1 1 d . . .
H25A H 0.5848 -0.1343 0.1731 0.130 Uiso 1 1 calc R Q 1
H25B H 0.6703 -0.0569 0.1485 0.130 Uiso 1 1 calc R Q 1
H25C H 0.6544 -0.1606 0.1177 0.130 Uiso 1 1 calc R Q 1
Cu1 Cu 0.76476(4) 0.30050(3) 0.124406(19) 0.03814(16) Uani 1 1 d . . .
Cu2 Cu 0.5000 0.0000 0.0000 0.0413(2) Uani 1 2 d S . .
F1 F 0.2510(2) -0.0016(2) 0.23907(13) 0.0838(8) Uani 1 1 d . . .
F2 F 0.279(3) 0.1298(13) 0.1793(12) 0.185(13) Uani 0.40 1 d P . .
F2A F 0.2287(11) 0.0905(9) 0.1579(5) 0.143(6) Uani 0.60 1 d P . .
F3 F 0.3791(9) 0.1184(11) 0.2287(5) 0.164(4) Uani 0.65 1 d P . .
F3A F 0.4226(13) 0.0318(16) 0.2141(10) 0.119(5) Uani 0.35 1 d P . .
F4 F 0.3959(16) -0.0046(9) 0.1797(8) 0.138(6) Uani 0.50 1 d P . .
F4A F 0.3044(13) -0.0240(8) 0.1435(4) 0.144(5) Uani 0.50 1 d P . .
F5 F 0.2354(12) 0.3968(10) 0.0659(7) 0.152(7) Uani 0.55 1 d P . .
F5A F 0.214(2) 0.4098(13) 0.0356(8) 0.184(10) Uani 0.45 1 d P . .
F6 F 0.1638(3) 0.5521(3) 0.0486(2) 0.1376(15) Uani 1 1 d . . .
F7 F 0.3570(13) 0.5500(18) 0.0688(14) 0.115(7) Uani 0.25 1 d P . .
F7A F 0.3462(6) 0.5004(5) 0.0265(3) 0.116(2) Uani 0.75 1 d P . .
F8 F 0.3292(19) 0.5404(17) 0.1111(9) 0.093(5) Uani 0.25 1 d P . .
F8A F 0.2705(6) 0.4782(8) 0.1249(3) 0.134(2) Uani 0.75 1 d P . .
N1 N 0.9390(3) 0.3246(2) 0.10907(13) 0.0412(7) Uani 1 1 d . . .
N2 N 0.7494(2) 0.19851(19) 0.06321(12) 0.0364(7) Uani 1 1 d . . .
N3 N 0.5950(3) 0.3064(2) 0.14872(13) 0.0421(7) Uani 1 1 d . . .
N4 N 0.8155(3) 0.2773(2) 0.22879(13) 0.0446(8) Uani 1 1 d . . .
N5 N 0.7506(3) 0.4396(2) 0.12205(13) 0.0436(8) Uani 1 1 d . . .
N6 N 0.7300(4) 0.6354(3) 0.11346(19) 0.0789(12) Uani 1 1 d . . .
H6D H 0.7234 0.6981 0.1114 0.095 Uiso 1 1 calc R R 1
O1 O 0.9964(2) 0.40466(19) 0.22958(12) 0.0549(7) Uani 1 1 d . . .
O2 O 0.6494(2) 0.06493(17) 0.01960(12) 0.0460(6) Uani 1 1 d . . .
O3 O 0.4391(2) 0.12559(17) 0.03593(11) 0.0453(6) Uani 1 1 d . . .
O4 O 0.9518(3) 0.1549(2) 0.25933(16) 0.0776(9) Uani 1 1 d . . .
O5 O 0.5187(4) -0.0737(3) 0.09620(16) 0.0877(12) Uani 1 1 d . . .
H5A H 0.473(5) -0.046(4) 0.114(3) 0.09(2) Uiso 1 1 d . S 1

loop_
_atom_site_aniso_label
_atom_site_aniso_U_11
_atom_site_aniso_U_22
_atom_site_aniso_U_33
_atom_site_aniso_U_23
_atom_site_aniso_U_13
_atom_site_aniso_U_12
B1 0.061(4) 0.086(5) 0.075(4) 0.032(4) 0.005(3) 0.013(3)
B2 0.068(4) 0.077(4) 0.086(5) 0.020(4) 0.032(4) 0.006(4)
C1 0.055(3) 0.079(3) 0.073(3) -0.011(3) -0.022(2) 0.011(2)
C2 0.048(2) 0.045(2) 0.054(2) -0.0078(19) -0.0094(19) 0.0033(18)
C3 0.036(2) 0.046(2) 0.061(3) -0.0045(19) -0.0018(18) 0.0002(17)
C4 0.044(2) 0.052(2) 0.043(2) 0.0024(18) 0.0048(17) -0.0030(18)
C5 0.041(2) 0.043(2) 0.041(2) -0.0029(17) 0.0033(16) 0.0018(17)
C6 0.055(2) 0.045(2) 0.072(3) -0.001(2) 0.000(2) 0.006(2)
C7 0.065(3) 0.077(3) 0.048(2) -0.014(2) 0.016(2) -0.008(2)
C8 0.045(2) 0.036(2) 0.0334(19) 0.0018(16) -0.0021(16) 0.0048(17)
C9 0.0363(19) 0.034(2) 0.045(2) -0.0034(16) -0.0049(16) -0.0018(16)
C10 0.055(2) 0.046(2) 0.054(2) 0.0030(19) -0.0066(19) 0.0029(19)
C11 0.040(2) 0.060(3) 0.076(3) -0.015(2) -0.006(2) 0.002(2)
C12 0.042(2) 0.057(2) 0.049(2) -0.0166(19) 0.0099(18) -0.0158(19)
C13 0.054(2) 0.058(3) 0.049(2) -0.017(2) 0.0132(19) -0.011(2)
C14 0.062(3) 0.051(2) 0.042(2) -0.0022(18) 0.0051(19) -0.010(2)
C15 0.097(4) 0.089(4) 0.046(3) 0.002(2) 0.014(2) -0.016(3)
C16 0.077(3) 0.048(3) 0.065(3) 0.001(2) 0.004(2) -0.014(2)
C17 0.063(3) 0.046(2) 0.043(2) -0.0016(19) -0.0091(19) 0.003(2)
C18 0.056(3) 0.042(2) 0.064(3) 0.0053(19) 0.005(2) -0.0123(19)
C19 0.058(3) 0.036(2) 0.049(2) 0.0014(17) -0.0035(19) -0.0055(19)
C20 0.086(3) 0.034(2) 0.085(3) 0.002(2) 0.003(3) -0.006(2)
C21 0.081(3) 0.041(3) 0.071(3) -0.005(2) -0.003(2) 0.019(2)
C22 0.054(2) 0.039(2) 0.044(2) -0.0066(17) -0.0072(18) 0.0079(19)
C23 0.051(2) 0.045(2) 0.064(3) -0.017(2) 0.000(2) 0.0130(19)
C24 0.075(3) 0.071(3) 0.077(3) -0.031(3) -0.010(3) -0.008(3)
C25 0.098(4) 0.078(4) 0.076(3) -0.004(3) -0.019(3) 0.021(3)
Cu1 0.0376(3) 0.0314(3) 0.0444(3) -0.00367(19) 0.00140(19) -0.00062(18)
Cu2 0.0396(4) 0.0348(4) 0.0467(4) -0.0104(3) -0.0052(3) -0.0005(3)
F1 0.0776(18) 0.098(2) 0.0788(19) 0.0216(16) 0.0207(15) -0.0074(15)
F2 0.29(3) 0.073(9) 0.23(2) 0.065(11) 0.18(2) 0.099(15)
F2A 0.146(7) 0.175(14) 0.102(6) 0.082(7) -0.005(5) 0.032(7)
F3 0.109(6) 0.178(9) 0.208(9) 0.034(8) 0.035(6) -0.066(6)
F3A 0.070(7) 0.126(16) 0.166(17) -0.001(11) 0.036(9) -0.021(9)
F4 0.178(15) 0.095(8) 0.165(14) -0.008(7) 0.118(12) 0.041(9)
F4A 0.212(12) 0.146(9) 0.083(6) -0.036(5) 0.050(6) -0.044(9)
F5 0.158(9) 0.092(7) 0.232(18) 0.052(10) 0.125(11) 0.018(6)
F5A 0.33(2) 0.119(14) 0.123(11) -0.056(10) 0.105(12) -0.075(13)
F6 0.079(2) 0.133(3) 0.195(4) 0.077(3) -0.002(2) 0.023(2)
F7 0.056(8) 0.137(18) 0.16(2) 0.079(15) 0.034(13) -0.014(10)
F7A 0.093(4) 0.132(5) 0.130(5) 0.038(4) 0.044(4) 0.004(3)
F8 0.095(13) 0.108(14) 0.071(11) -0.045(10) -0.011(9) 0.041(10)
F8A 0.107(5) 0.194(8) 0.097(4) 0.027(5) 0.000(3) 0.021(4)
N1 0.0433(17) 0.0347(16) 0.0443(17) -0.0002(14) 0.0011(14) -0.0019(13)
N2 0.0362(16) 0.0353(16) 0.0370(16) -0.0033(13) 0.0014(13) -0.0005(13)
N3 0.0409(17) 0.0401(18) 0.0445(17) -0.0097(14) 0.0031(14) -0.0009(14)
N4 0.0478(19) 0.0475(19) 0.0365(17) 0.0026(14) -0.0030(14) -0.0017(15)
N5 0.052(2) 0.0322(17) 0.0445(18) -0.0016(14) -0.0022(15) 0.0006(15)
N6 0.108(3) 0.030(2) 0.096(3) 0.0045(19) 0.004(3) 0.007(2)
O1 0.0567(16) 0.0441(16) 0.0613(17) -0.0115(14) -0.0023(13) -0.0032(13)
O2 0.0413(14) 0.0352(14) 0.0592(16) -0.0150(12) -0.0027(12) 0.0006(11)
O3 0.0357(13) 0.0407(15) 0.0569(16) -0.0105(12) -0.0048(12) -0.0009(11)
O4 0.080(2) 0.054(2) 0.094(2) 0.0206(18) -0.0055(18) 0.0083(17)
O5 0.082(3) 0.123(3) 0.059(2) 0.011(2) 0.0100(19) 0.038(2)

loop_
_atom_type_symbol
_atom_type_description
_atom_type_scat_dispersion_real
_atom_type_scat_dispersion_imag
_atom_type_scat_source
C C 0.0033 0.0016 'International Tables Vol C Tables 4.2.6.8 and 6.1.1.4'
H H 0.0000 0.0000 'International Tables Vol C Tables 4.2.6.8 and 6.1.1.4'
B B 0.0013 0.0007 'International Tables Vol C Tables 4.2.6.8 and 6.1.1.4'
N N 0.0061 0.0033 'International Tables Vol C Tables 4.2.6.8 and 6.1.1.4'
O O 0.0106 0.0060 'International Tables Vol C Tables 4.2.6.8 and 6.1.1.4'
F F 0.0171 0.0103 'International Tables Vol C Tables 4.2.6.8 and 6.1.1.4'
Cu Cu 0.3201 1.2651 'International Tables Vol C Tables 4.2.6.8 and 6.1.1.4'

loop_
_geom_angle_atom_site_label_1
_geom_angle_atom_site_label_2
_geom_angle_atom_site_label_3
_geom_angle
_geom_angle_site_symmetry_1
_geom_angle_site_symmetry_3
_geom_angle_publ_flag
F5 B1 F5A 30.6(11) . . ?
F5 B1 F6 118.7(8) . . ?
F5A B1 F6 100.8(12) . . ?
F5 B1 F8A 79.7(8) . . ?
F5A B1 F8A 109.3(9) . . ?
F6 B1 F8A 108.2(6) . . ?
F5 B1 F7A 105.0(7) . . ?
F5A B1 F7A 92.9(10) . . ?
F6 B1 F7A 114.3(5) . . ?
F8A B1 F7A 126.7(6) . . ?
F5 B1 F7 135.6(12) . . ?
F5A B1 F7 140.3(17) . . ?
F6 B1 F7 105.6(9) . . ?
F8A B1 F7 90.0(12) . . ?
F7A B1 F7 49.2(13) . . ?
F5 B1 F8 121.3(12) . . ?
F5A B1 F8 151.0(13) . . ?
F6 B1 F8 104.3(8) . . ?
F8A B1 F8 48.6(11) . . ?
F7A B1 F8 89.9(11) . . ?
F7 B1 F8 43.2(10) . . ?
F2 B2 F4 125.8(11) . . ?
F2 B2 F2A 40.0(15) . . ?
F4 B2 F2A 124.8(10) . . ?
F2 B2 F3A 114.2(16) . . ?
F4 B2 F3A 41.4(8) . . ?
F2A B2 F3A 145.2(11) . . ?
F2 B2 F1 120.4(9) . . ?
F4 B2 F1 113.3(7) . . ?
F2A B2 F1 109.7(7) . . ?
F3A B2 F1 104.3(9) . . ?
F2 B2 F3 65.8(14) . . ?
F4 B2 F3 95.4(9) . . ?
F2A B2 F3 105.8(8) . . ?
F3A B2 F3 57.6(9) . . ?
F1 B2 F3 104.4(6) . . ?
F2 B2 F4A 113.1(14) . . ?
F4 B2 F4A 53.1(8) . . ?
F2A B2 F4A 82.6(9) . . ?
F3A B2 F4A 94.5(11) . . ?
F1 B2 F4A 106.9(6) . . ?
F3 B2 F4A 142.5(7) . . ?
O1 C2 C17 110.0(3) . . ?
O1 C2 C3 106.9(3) . . ?
C17 C2 C3 108.4(3) . . ?
O1 C2 C1 113.1(3) . . ?
C17 C2 C1 110.5(4) . . ?
C3 C2 C1 107.7(3) . . ?
N1 C3 C2 117.2(3) . . ?
N1 C4 C5 116.0(3) . . ?
N2 C5 C6 109.5(3) . . ?
N2 C5 C7 112.7(3) . . ?
C6 C5 C7 110.3(3) . . ?
N2 C5 C4 104.6(3) . . ?
C6 C5 C4 115.2(3) . . ?
C7 C5 C4 104.4(3) . . ?
O2 C8 N2 124.7(3) . . ?
O2 C8 C9 118.7(3) . . ?
N2 C8 C9 116.3(3) . . ?
O3 C9 C10 110.5(3) . . ?
O3 C9 C12 102.8(3) . . ?
C10 C9 C12 116.7(3) . . ?
O3 C9 C8 104.5(3) . . ?
C10 C9 C8 106.9(3) . . ?
C12 C9 C8 114.7(3) . . ?
N3 C12 C9 116.7(3) . . ?
N3 C13 C14 116.1(3) . . ?
N4 C14 C16 111.3(3) . . ?
N4 C14 C13 103.9(3) . . ?
C16 C14 C13 113.6(3) . . ?
N4 C14 C15 110.3(3) . . ?
C16 C14 C15 109.5(4) . . ?
C13 C14 C15 107.9(4) . . ?
O4 C17 N4 124.3(4) . . ?
O4 C17 C2 121.8(4) . . ?
N4 C17 C2 113.7(3) . . ?
C19 C18 N1 112.3(3) . . ?
N5 C19 C20 117.6(4) . . ?
N5 C19 C18 116.4(3) . . ?
C20 C19 C18 125.9(4) . . ?
N6 C20 C19 121.2(4) . . ?
N6 C21 C22 121.2(4) . . ?
N5 C22 C21 118.2(4) . . ?
N5 C22 C23 113.9(3) . . ?
C21 C22 C23 127.6(4) . . ?
N3 C23 C22 111.3(3) . . ?
N5 Cu1 N2 134.53(12) . . ?
N5 Cu1 N3 83.72(12) . . ?
N2 Cu1 N3 101.96(11) . . ?
N5 Cu1 N1 85.07(12) . . ?
N2 Cu1 N1 90.20(11) . . ?
N3 Cu1 N1 167.28(11) . . ?
N5 Cu1 N4 99.95(12) . . ?
N2 Cu1 N4 125.50(11) . . ?
N3 Cu1 N4 82.30(11) . . ?
N1 Cu1 N4 93.76(11) . . ?
O2 Cu2 O2 180.0(2) . 3_655 ?
O2 Cu2 O3 98.63(9) . 3_655 ?
O2 Cu2 O3 81.37(9) 3_655 3_655 ?
O2 Cu2 O3 81.37(9) . . ?
O2 Cu2 O3 98.63(9) 3_655 . ?
O3 Cu2 O3 180.00(18) 3_655 . ?
O2 Cu2 O5 91.25(13) . . ?
O2 Cu2 O5 88.75(13) 3_655 . ?
O3 Cu2 O5 89.54(13) 3_655 . ?
O3 Cu2 O5 90.46(13) . . ?
O2 Cu2 O5 88.75(13) . 3_655 ?
O2 Cu2 O5 91.25(13) 3_655 3_655 ?
O3 Cu2 O5 90.46(13) 3_655 3_655 ?
O3 Cu2 O5 89.54(13) . 3_655 ?
O5 Cu2 O5 180.0(3) . 3_655 ?
F2A F2 B2 72.5(15) . . ?
F2A F2 F3 135.7(19) . . ?
B2 F2 F3 63.2(11) . . ?
F2 F2A B2 67.5(14) . . ?
F3A F3 B2 56.9(8) . . ?
F3A F3 F2 100.8(12) . . ?
B2 F3 F2 51.0(8) . . ?
F4 F3A B2 67.2(14) . . ?
F4 F3A F3 126(2) . . ?
B2 F3A F3 65.5(10) . . ?
F3A F4 F4A 143(2) . . ?
F3A F4 B2 71.5(13) . . ?
F4A F4 B2 71.1(11) . . ?
F4 F4A B2 55.7(6) . . ?
F5A F5 B1 76(2) . . ?
F5A F5 F8A 125(3) . . ?
B1 F5 F8A 51.1(7) . . ?
F5 F5A B1 74(2) . . ?
F8 F7 F7A 130(3) . . ?
F8 F7 B1 70.4(14) . . ?
F7A F7 B1 65.4(15) . . ?
F7 F7A B1 65.4(8) . . ?
F7 F8 F8A 126(2) . . ?
F7 F8 B1 66.4(15) . . ?
F8A F8 B1 63.1(11) . . ?
F8 F8A B1 68.3(8) . . ?
F8 F8A F5 111.5(9) . . ?
B1 F8A F5 49.2(5) . . ?
C3 N1 C4 109.4(3) . . ?
C3 N1 C18 108.7(3) . . ?
C4 N1 C18 110.9(3) . . ?
C3 N1 Cu1 119.7(2) . . ?
C4 N1 Cu1 99.9(2) . . ?
C18 N1 Cu1 108.0(2) . . ?
C8 N2 C5 122.8(3) . . ?
C8 N2 Cu1 125.3(2) . . ?
C5 N2 Cu1 111.5(2) . . ?
C12 N3 C13 109.0(3) . . ?
C12 N3 C23 110.2(3) . . ?
C13 N3 C23 108.1(3) . . ?
C12 N3 Cu1 113.2(2) . . ?
C13 N3 Cu1 108.5(2) . . ?
C23 N3 Cu1 107.6(2) . . ?
C17 N4 C14 123.7(3) . . ?
C17 N4 Cu1 110.0(2) . . ?
C14 N4 Cu1 102.8(2) . . ?
C22 N5 C19 122.6(3) . . ?
C22 N5 Cu1 119.3(3) . . ?
C19 N5 Cu1 118.0(3) . . ?
C20 N6 C21 119.3(4) . . ?
C24 O1 C2 114.8(3) . . ?
C8 O2 Cu2 119.2(2) . . ?
C11 O3 C9 118.3(3) . . ?
C11 O3 Cu2 121.9(2) . . ?
C9 O3 Cu2 114.95(19) . . ?
C25 O5 Cu2 135.0(4) . . ?

loop_
_geom_bond_atom_site_label_1
_geom_bond_atom_site_label_2
_geom_bond_distance
_geom_bond_site_symmetry_2
_geom_bond_publ_flag
B1 F5 1.317(15) . ?
B1 F5A 1.329(19) . ?
B1 F6 1.332(6) . ?
B1 F8A 1.355(8) . ?
B1 F7A 1.373(8) . ?
B1 F7 1.373(19) . ?
B1 F8 1.411(17) . ?
B2 F2 1.249(15) . ?
B2 F4 1.283(12) . ?
B2 F2A 1.289(11) . ?
B2 F3A 1.320(17) . ?
B2 F1 1.360(6) . ?
B2 F3 1.435(11) . ?
B2 F4A 1.469(11) . ?
C1 C2 1.532(5) . ?
C2 O1 1.431(4) . ?
C2 C17 1.525(6) . ?
C2 C3 1.531(5) . ?
C3 N1 1.495(5) . ?
C4 N1 1.506(5) . ?
C4 C5 1.540(5) . ?
C5 N2 1.491(4) . ?
C5 C6 1.519(5) . ?
C5 C7 1.534(5) . ?
C8 O2 1.279(4) . ?
C8 N2 1.300(4) . ?
C8 C9 1.554(5) . ?
C9 O3 1.470(4) . ?
C9 C10 1.519(5) . ?
C9 C12 1.535(5) . ?
C11 O3 1.440(4) . ?
C12 N3 1.505(4) . ?
C13 N3 1.506(5) . ?
C13 C14 1.525(6) . ?
C14 N4 1.488(5) . ?
C14 C16 1.521(6) . ?
C14 C15 1.546(5) . ?
C17 O4 1.209(5) . ?
C17 N4 1.394(5) . ?
C18 C19 1.494(6) . ?
C18 N1 1.528(5) . ?
C19 N5 1.332(5) . ?
C19 C20 1.383(6) . ?
C20 N6 1.323(6) . ?
C21 N6 1.331(6) . ?
C21 C22 1.370(6) . ?
C22 N5 1.324(5) . ?
C22 C23 1.516(5) . ?
C23 N3 1.510(5) . ?
C24 O1 1.430(5) . ?
C25 O5 1.395(6) . ?
Cu1 N5 1.905(3) . ?
Cu1 N2 1.925(3) . ?
Cu1 N3 2.043(3) . ?
Cu1 N1 2.051(3) . ?
Cu1 N4 2.309(3) . ?
Cu2 O2 1.895(2) . ?
Cu2 O2 1.895(2) 3_655 ?
Cu2 O3 2.040(2) 3_655 ?
Cu2 O3 2.040(2) . ?
Cu2 O5 2.322(4) . ?
Cu2 O5 2.322(4) 3_655 ?
F2 F2A 0.87(3) . ?
F2 F3 1.47(3) . ?
F3 F3A 1.332(18) . ?
F3A F4 0.920(16) . ?
F4 F4A 1.242(17) . ?
F5 F5A 0.70(2) . ?
F5 F8A 1.713(17) . ?
F7 F8 1.03(2) . ?
F7 F7A 1.14(3) . ?
F8 F8A 1.14(3) . ?
